data_4000208
_publ_section_title
;
Synthesis and Characterization of  Liquid MOCVD
Precursors for Thin Films of Cadmium oxide.
;
_journal_name_full 'Chemistry of Materials'
_journal_paper_doi 10.1021/cm021183m
_journal_year 2002
_chemical_formula_moiety '(C5 H1 O2 F6 -1)2, (Cd +2), (C6 H14 O3)'
_chemical_formula_sum 'C16 H16 Cd F12 O7'
_chemical_formula_weight 660.69
_space_group_IT_number 2
_symmetry_cell_setting triclinic
_symmetry_space_group_name_Hall '-P 1'
_symmetry_space_group_name_H-M 'P -1'
_atom_sites_solution_hydrogens geom
_atom_sites_solution_primary direct
_atom_sites_solution_secondary difmap
_cell_angle_alpha 77.02(2)
_cell_angle_beta 78.99(3)
_cell_angle_gamma 80.47(2)
_cell_formula_units_Z 4
_cell_length_a 13.230(4)
_cell_length_b 13.350(3)
_cell_length_c 14.904(5)
_cell_measurement_temperature 293(2)
_cell_volume 2497.1(13)
_diffrn_ambient_temperature 293(2)
_diffrn_detector_area_resol_mean ?
_diffrn_measurement_device_type 'Nonius CAD4'
_diffrn_measurement_method \q/2\q
_diffrn_radiation_monochromator graphite
_diffrn_radiation_source 'X-ray tube'
_diffrn_radiation_type MoK\a
_diffrn_radiation_wavelength 0.71069
_diffrn_reflns_av_R_equivalents 0.0000
_diffrn_reflns_av_sigmaI/netI 0.0309
_diffrn_reflns_limit_h_max 15
_diffrn_reflns_limit_h_min -15
_diffrn_reflns_limit_k_max 15
_diffrn_reflns_limit_k_min -15
_diffrn_reflns_limit_l_max 17
_diffrn_reflns_limit_l_min 0
_diffrn_reflns_number 8586
_diffrn_reflns_theta_max 24.98
_diffrn_reflns_theta_min 2.73
_diffrn_standards_decay_% ?
_diffrn_standards_interval_count ?
_diffrn_standards_interval_time 60
_diffrn_standards_number 3
_exptl_absorpt_coefficient_mu 0.996
_exptl_absorpt_correction_type 'REFDELF (WALKER and STUART, 1983)'
_exptl_crystal_density_diffrn 1.757
_exptl_crystal_density_meas ?
_exptl_crystal_density_method 'not measured'
_exptl_crystal_F_000 1296
_exptl_crystal_size_max 0.55
_exptl_crystal_size_mid 0.46
_exptl_crystal_size_min 0.40
_refine_ls_extinction_coef 0.0041(10)
_refine_ls_extinction_expression Fc^*^=kFc[1+0.001xFc^2^\l^3^/sin(2\q)]^-1/4^
_refine_ls_extinction_method SHELXL
_refine_ls_goodness_of_fit_ref 1.044
_refine_ls_hydrogen_treatment mixed
_refine_ls_matrix_type full
_refine_ls_number_parameters 655
_refine_ls_number_reflns 8586
_refine_ls_number_restraints 0
_refine_ls_restrained_S_all 1.044
_refine_ls_R_factor_all 0.0921
_refine_ls_R_factor_gt 0.0673
_refine_ls_shift/su_max 1.148
_refine_ls_shift/su_mean 0.216
_refine_ls_structure_factor_coef Fsqd
_refine_ls_weighting_details 'calc w=1/[\s^2^(Fo^2^)+(0.1526P)^2^+1.0330P] where P=(Fo^2^+2Fc^2^)/3'
_refine_ls_weighting_scheme calc
_refine_ls_wR_factor_gt 0.1962
_refine_ls_wR_factor_ref 0.2182
_reflns_number_gt 6339
_reflns_number_total 8586
_reflns_threshold_expression >2sigma(I)
_cod_original_sg_symbol_H-M P-1
_cod_database_code 4000208

loop_
_symmetry_equiv_pos_as_xyz
'x, y, z'
'-x, -y, -z'

loop_
_atom_site_label
_atom_site_type_symbol
_atom_site_fract_x
_atom_site_fract_y
_atom_site_fract_z
_atom_site_U_iso_or_equiv
_atom_site_adp_type
_atom_site_occupancy
_atom_site_symmetry_multiplicity
_atom_site_calc_flag
_atom_site_refinement_flags
_atom_site_disorder_assembly
_atom_site_disorder_group
Cd1 Cd -0.60341(4) 0.74488(4) 0.68440(3) 0.0683(2) Uani 1 1 d . . .
Cd2 Cd -0.18806(4) 0.29763(3) 0.78840(3) 0.0660(2) Uani 1 1 d . . .
F1 F -0.8916(9) 0.9875(10) 0.5535(9) 0.242(6) Uani 1 1 d . . .
F2 F -0.9180(10) 0.9793(10) 0.6929(10) 0.246(6) Uani 1 1 d . . .
F3 F -1.0014(8) 0.9067(10) 0.6311(13) 0.254(7) Uani 1 1 d . . .
F4 F -0.7952(12) 0.4670(10) 0.7635(15) 0.283(9) Uani 1 1 d . . .
F5 F -0.830(2) 0.4988(15) 0.6403(15) 0.385(15) Uani 1 1 d . . .
F6 F -0.9354(10) 0.5428(12) 0.731(2) 0.336(12) Uani 1 1 d . . .
F7 F -0.3011(7) 0.8730(11) 0.3858(6) 0.209(5) Uani 1 1 d . . .
F8 F -0.4544(6) 0.9007(8) 0.3569(5) 0.178(4) Uani 1 1 d . . .
F9 F -0.3798(10) 0.7556(8) 0.3868(6) 0.220(5) Uani 1 1 d . . .
F10 F -0.2627(10) 0.9405(14) 0.6645(8) 0.274(8) Uani 1 1 d . . .
F11 F -0.3867(8) 0.9650(9) 0.7627(9) 0.222(6) Uani 1 1 d . . .
F12 F -0.2981(10) 0.8300(8) 0.7691(10) 0.241(7) Uani 1 1 d . . .
F13 F -0.5410(6) 0.1911(15) 0.9855(9) 0.300(9) Uani 1 1 d . . .
F14 F -0.5359(5) 0.1093(8) 0.8921(10) 0.209(5) Uani 1 1 d . . .
F15 F -0.5491(6) 0.2590(10) 0.8542(12) 0.291(10) Uani 1 1 d . . .
F16 F -0.2263(8) -0.1019(6) 0.9777(11) 0.241(7) Uani 1 1 d . . .
F17 F -0.1012(10) -0.0390(6) 0.9809(11) 0.250(7) Uani 1 1 d . . .
F18 F -0.1213(12) -0.0738(7) 0.8693(9) 0.254(8) Uani 1 1 d . . .
F19 F -0.1959(12) 0.6557(7) 0.9243(7) 0.242(6) Uani 1 1 d . . .
F20 F -0.3048(11) 0.5660(13) 0.9888(9) 0.271(8) Uani 1 1 d . . .
F21 F -0.1562(11) 0.5162(9) 0.9971(8) 0.240(6) Uani 1 1 d . . .
F22 F -0.1321(8) 0.6972(5) 0.6021(6) 0.171(3) Uani 1 1 d . . .
F23 F -0.0763(7) 0.5691(6) 0.5442(5) 0.179(4) Uani 1 1 d . . .
F24 F -0.2265(7) 0.6267(8) 0.5522(6) 0.199(5) Uani 1 1 d . . .
O1 O -0.7404(5) 0.8501(5) 0.6268(4) 0.0894(15) Uani 1 1 d . . .
O2 O -0.7026(5) 0.6290(5) 0.6733(5) 0.1044(19) Uani 1 1 d . . .
O3 O -0.5199(4) 0.7983(4) 0.5368(3) 0.0855(14) Uani 1 1 d . . .
O4 O -0.4846(5) 0.8250(5) 0.7169(4) 0.0964(17) Uani 1 1 d . . .
O5 O -0.3538(4) 0.2698(4) 0.8564(4) 0.0761(12) Uani 1 1 d . . .
O6 O -0.1606(4) 0.1386(4) 0.8755(4) 0.0841(14) Uani 1 1 d . . .
O7 O -0.2241(4) 0.4201(4) 0.8822(3) 0.0782(12) Uani 1 1 d . . .
O8 O -0.1882(4) 0.4448(4) 0.6817(4) 0.0832(13) Uani 1 1 d . . .
O9 O -0.4738(4) 0.5925(4) 0.6693(4) 0.0893(14) Uani 1 1 d . . .
O10 O -0.5832(4) 0.6320(4) 0.8341(4) 0.0871(14) Uani 1 1 d . . .
O11 O -0.7106(6) 0.8160(5) 0.8181(4) 0.1071(19) Uani 1 1 d . . .
O12 O -0.0157(4) 0.3034(4) 0.8245(4) 0.0888(14) Uani 1 1 d . . .
O13 O -0.0515(4) 0.2318(4) 0.6790(4) 0.0914(16) Uani 1 1 d . . .
O14 O -0.2526(5) 0.2400(6) 0.6641(5) 0.115(2) Uani 1 1 d . . .
C1 C -0.8316(7) 0.8278(9) 0.6461(6) 0.099(3) Uani 1 1 d . . .
C2 C -0.8629(7) 0.7296(10) 0.6733(8) 0.114(3) Uani 1 1 d . . .
H2 H -0.9337 0.7247 0.6871 0.164(8) Uiso 1 1 calc R . .
C3 C -0.7974(7) 0.6420(8) 0.6809(7) 0.102(3) Uani 1 1 d . . .
C4 C -0.9142(11) 0.9234(14) 0.6340(11) 0.146(5) Uani 1 1 d . . .
C5 C -0.8472(14) 0.5406(13) 0.7137(19) 0.188(9) Uani 1 1 d . . .
C6 C -0.4362(6) 0.8387(6) 0.5129(6) 0.0775(19) Uani 1 1 d . . .
C7 C -0.3833(6) 0.8722(7) 0.5684(7) 0.093(2) Uani 1 1 d . . .
H7 H -0.3245 0.9036 0.5396 0.164(8) Uiso 1 1 calc R . .
C8 C -0.4098(6) 0.8635(6) 0.6630(6) 0.081(2) Uani 1 1 d . . .
C9 C -0.3939(8) 0.8469(10) 0.4094(8) 0.113(3) Uani 1 1 d . . .
C10 C -0.3416(8) 0.9008(8) 0.7167(9) 0.113(3) Uani 1 1 d . . .
C11 C -0.3855(5) 0.1845(5) 0.8888(5) 0.0686(16) Uani 1 1 d . . .
C12 C -0.3301(6) 0.0896(6) 0.9113(5) 0.0779(19) Uani 1 1 d . . .
H12 H -0.3662 0.0325 0.9327 0.164(8) Uiso 1 1 calc R . .
C13 C -0.2230(6) 0.0732(5) 0.9039(5) 0.0706(16) Uani 1 1 d . . .
C14 C -0.5021(7) 0.1865(8) 0.9037(8) 0.105(3) Uani 1 1 d . . .
C15 C -0.1712(8) -0.0358(6) 0.9351(7) 0.094(2) Uani 1 1 d . . .
C16 C -0.2068(6) 0.5108(6) 0.8586(6) 0.0759(18) Uani 1 1 d . . .
C17 C -0.1855(6) 0.5707(6) 0.7710(6) 0.0808(19) Uani 1 1 d . . .
H17 H -0.1754 0.6393 0.7655 0.164(8) Uiso 1 1 calc R . .
C18 C -0.1786(5) 0.5330(5) 0.6912(5) 0.0728(17) Uani 1 1 d . . .
C19 C -0.2123(10) 0.5625(9) 0.9414(7) 0.111(3) Uani 1 1 d . . .
C20 C -0.1527(8) 0.6066(6) 0.5969(7) 0.095(2) Uani 1 1 d . . .
C21 C -0.4665(9) 0.5477(9) 0.5874(8) 0.117(3) Uani 1 1 d . . .
H21A H -0.4027 0.5018 0.5804 0.164(8) Uiso 1 1 calc R . .
H21B H -0.4679 0.6020 0.5330 0.164(8) Uiso 1 1 calc R . .
H21C H -0.5241 0.5095 0.5949 0.164(8) Uiso 1 1 calc R . .
C22 C -0.4739(9) 0.5151(8) 0.7502(9) 0.118(3) Uani 1 1 d . . .
H22A H -0.4091 0.4689 0.7463 0.164(8) Uiso 1 1 calc R . .
H22B H -0.5304 0.4747 0.7568 0.164(8) Uiso 1 1 calc R . .
C23 C -0.4869(8) 0.5663(9) 0.8327(7) 0.110(3) Uani 1 1 d . . .
H23A H -0.4873 0.5145 0.8899 0.164(8) Uiso 1 1 calc R . .
H23B H -0.4303 0.6064 0.8265 0.164(8) Uiso 1 1 calc R . .
C24 C -0.6101(9) 0.6849(9) 0.9090(6) 0.109(3) Uani 1 1 d . . .
H24A H -0.5605 0.7324 0.9044 0.164(8) Uiso 1 1 calc R . .
H24B H -0.6097 0.6358 0.9678 0.164(8) Uiso 1 1 calc R . .
C25 C -0.7140(10) 0.7419(9) 0.9043(7) 0.120(3) Uani 1 1 d . . .
H25A H -0.7633 0.6944 0.9074 0.164(8) Uiso 1 1 calc R . .
H25B H -0.7360 0.7771 0.9564 0.164(8) Uiso 1 1 calc R . .
C26 C -0.7118(14) 0.9179(10) 0.8224(8) 0.167(6) Uani 1 1 d . . .
H26A H -0.7586 0.9332 0.8767 0.164(8) Uiso 1 1 calc R . .
H26B H -0.7344 0.9619 0.7676 0.164(8) Uiso 1 1 calc R . .
H26C H -0.6432 0.9299 0.8259 0.164(8) Uiso 1 1 calc R . .
C27 C -0.0008(9) 0.2871(10) 0.9210(9) 0.130(4) Uani 1 1 d . . .
H27A H -0.0154 0.2188 0.9528 0.164(8) Uiso 1 1 calc R . .
H27B H -0.0469 0.3377 0.9510 0.164(8) Uiso 1 1 calc R . .
H27C H 0.0697 0.2941 0.9231 0.164(8) Uiso 1 1 calc R . .
C28 C 0.0674(7) 0.2464(8) 0.7715(9) 0.114(3) Uani 1 1 d . . .
H28A H 0.0706 0.1728 0.7976 0.164(8) Uiso 1 1 calc R . .
H28B H 0.1334 0.2685 0.7724 0.164(8) Uiso 1 1 calc R . .
C29 C 0.0450(8) 0.2683(10) 0.6736(9) 0.123(4) Uani 1 1 d . . .
H29A H 0.0403 0.3421 0.6477 0.164(8) Uiso 1 1 calc R . .
H29B H 0.0995 0.2325 0.6343 0.164(8) Uiso 1 1 calc R . .
C30 C -0.0781(9) 0.2323(10) 0.5921(8) 0.120(4) Uani 1 1 d . . .
H30A H -0.0228 0.1934 0.5561 0.164(8) Uiso 1 1 calc R . .
H30B H -0.0889 0.3028 0.5572 0.164(8) Uiso 1 1 calc R . .
C31 C -0.1709(10) 0.1858(13) 0.6090(9) 0.152(5) Uani 1 1 d . . .
H31A H -0.1918 0.1860 0.5500 0.164(8) Uiso 1 1 calc R . .
H31B H -0.1582 0.1143 0.6411 0.164(8) Uiso 1 1 calc R . .
C32 C -0.3473(13) 0.2568(11) 0.6373(11) 0.177(7) Uani 1 1 d . . .
H32A H -0.3399 0.2791 0.5707 0.164(8) Uiso 1 1 calc R . .
H32B H -0.3907 0.3095 0.6665 0.164(8) Uiso 1 1 calc R . .
H32C H -0.3785 0.1938 0.6556 0.164(8) Uiso 1 1 calc R . .

loop_
_atom_site_aniso_label
_atom_site_aniso_U_11
_atom_site_aniso_U_22
_atom_site_aniso_U_33
_atom_site_aniso_U_23
_atom_site_aniso_U_13
_atom_site_aniso_U_12
Cd1 0.0691(3) 0.0763(4) 0.0635(3) -0.0142(2) -0.0149(2) -0.0153(2)
Cd2 0.0682(3) 0.0560(3) 0.0699(3) -0.0106(2) -0.0031(2) -0.0091(2)
F1 0.222(11) 0.235(11) 0.199(10) 0.007(9) -0.051(8) 0.122(9)
F2 0.248(12) 0.251(12) 0.243(12) -0.136(10) -0.094(9) 0.143(10)
F3 0.117(7) 0.218(11) 0.41(2) -0.028(12) -0.105(10) 0.044(7)
F4 0.259(14) 0.142(8) 0.46(3) 0.036(12) -0.133(16) -0.111(9)
F5 0.65(4) 0.264(18) 0.33(2) -0.100(17) -0.07(2) -0.29(2)
F6 0.140(8) 0.255(14) 0.59(4) -0.010(18) -0.007(13) -0.123(9)
F7 0.127(6) 0.381(16) 0.122(6) -0.053(8) 0.029(5) -0.090(8)
F8 0.164(6) 0.239(9) 0.082(4) 0.018(5) -0.008(4) 0.033(6)
F9 0.326(14) 0.178(9) 0.114(6) -0.051(6) 0.065(7) 0.005(8)
F10 0.245(12) 0.44(2) 0.218(11) -0.095(13) -0.019(9) -0.246(15)
F11 0.207(9) 0.206(9) 0.341(15) -0.191(10) -0.136(10) 0.020(7)
F12 0.283(12) 0.151(7) 0.361(16) -0.041(9) -0.257(13) -0.006(8)
F13 0.082(5) 0.65(3) 0.235(11) -0.267(16) 0.038(6) -0.059(9)
F14 0.086(4) 0.194(8) 0.373(16) -0.109(9) -0.022(6) -0.042(5)
F15 0.083(5) 0.239(11) 0.45(2) 0.156(14) -0.061(8) -0.029(6)
F16 0.176(8) 0.077(4) 0.401(18) 0.058(7) 0.001(9) -0.018(5)
F17 0.283(12) 0.093(5) 0.417(19) -0.007(7) -0.257(14) 0.025(6)
F18 0.333(16) 0.128(7) 0.213(11) -0.032(7) 0.050(11) 0.104(9)
F19 0.48(2) 0.126(6) 0.162(8) -0.067(6) -0.046(10) -0.101(9)
F20 0.242(12) 0.389(19) 0.246(12) -0.250(14) 0.071(10) -0.094(12)
F21 0.320(14) 0.242(11) 0.212(10) -0.141(9) -0.179(11) 0.101(10)
F22 0.244(10) 0.090(4) 0.153(6) 0.012(4) 0.014(6) -0.048(5)
F23 0.204(8) 0.120(5) 0.133(5) 0.020(4) 0.078(5) 0.024(5)
F24 0.169(7) 0.224(10) 0.158(7) 0.095(7) -0.057(6) -0.043(6)
O1 0.091(4) 0.098(4) 0.078(3) -0.016(3) -0.021(3) -0.003(3)
O2 0.096(4) 0.090(4) 0.142(5) -0.023(4) -0.044(4) -0.026(3)
O3 0.086(3) 0.108(4) 0.063(3) -0.010(3) -0.012(2) -0.023(3)
O4 0.114(4) 0.110(4) 0.083(3) -0.028(3) -0.019(3) -0.048(4)
O5 0.069(3) 0.069(3) 0.086(3) -0.014(2) -0.002(2) -0.008(2)
O6 0.075(3) 0.061(3) 0.106(4) 0.004(3) -0.015(3) -0.010(2)
O7 0.094(3) 0.071(3) 0.070(3) -0.022(2) -0.006(2) -0.009(2)
O8 0.101(4) 0.066(3) 0.077(3) -0.010(2) -0.009(3) -0.008(2)
O9 0.090(3) 0.084(3) 0.093(4) -0.020(3) -0.022(3) 0.004(3)
O10 0.092(4) 0.101(4) 0.068(3) -0.006(3) -0.022(2) -0.014(3)
O11 0.132(5) 0.103(4) 0.078(4) -0.026(3) -0.007(3) 0.006(4)
O12 0.081(3) 0.076(3) 0.110(4) -0.015(3) -0.020(3) -0.011(3)
O13 0.081(3) 0.094(4) 0.095(4) -0.031(3) 0.017(3) -0.021(3)
O14 0.095(4) 0.171(7) 0.098(4) -0.067(5) 0.002(3) -0.042(4)
C1 0.084(6) 0.131(8) 0.080(5) -0.030(5) -0.023(4) 0.014(5)
C2 0.071(5) 0.144(10) 0.128(8) -0.012(7) -0.023(5) -0.026(6)
C3 0.076(5) 0.109(7) 0.131(7) -0.019(6) -0.039(5) -0.024(5)
C4 0.107(9) 0.195(15) 0.121(9) -0.050(10) -0.029(7) 0.059(9)
C5 0.149(13) 0.122(11) 0.33(3) -0.031(14) -0.142(16) -0.026(9)
C6 0.064(4) 0.074(4) 0.088(5) -0.012(4) -0.006(3) -0.001(3)
C7 0.071(5) 0.101(6) 0.110(7) -0.025(5) -0.008(4) -0.021(4)
C8 0.084(5) 0.063(4) 0.105(6) -0.023(4) -0.024(4) -0.013(3)
C9 0.082(6) 0.134(9) 0.099(7) -0.006(6) 0.004(5) 0.008(6)
C10 0.099(6) 0.083(6) 0.178(10) -0.044(7) -0.052(7) -0.014(5)
C11 0.069(4) 0.070(4) 0.065(4) -0.015(3) -0.006(3) -0.009(3)
C12 0.085(5) 0.069(4) 0.082(5) -0.014(3) -0.010(4) -0.020(4)
C13 0.083(4) 0.059(3) 0.070(4) -0.010(3) -0.013(3) -0.010(3)
C14 0.076(5) 0.103(6) 0.126(8) -0.014(6) 0.012(5) -0.025(5)
C15 0.105(6) 0.057(4) 0.113(7) -0.010(4) -0.014(5) -0.001(4)
C16 0.074(4) 0.069(4) 0.091(5) -0.031(4) -0.016(4) 0.000(3)
C17 0.081(5) 0.069(4) 0.090(5) -0.013(4) -0.013(4) -0.007(3)
C18 0.065(4) 0.059(4) 0.081(4) -0.008(3) 0.004(3) 0.004(3)
C19 0.146(9) 0.110(7) 0.084(6) -0.033(5) -0.022(6) -0.011(6)
C20 0.104(6) 0.066(5) 0.093(6) 0.002(4) -0.005(5) 0.012(4)
C21 0.146(9) 0.103(7) 0.108(7) -0.046(6) -0.028(6) 0.010(6)
C22 0.120(8) 0.092(6) 0.130(9) 0.001(6) -0.033(7) 0.006(5)
C23 0.108(7) 0.130(8) 0.084(5) -0.010(5) -0.036(5) 0.014(6)
C24 0.130(8) 0.135(8) 0.059(4) -0.010(5) -0.021(5) -0.019(6)
C25 0.143(9) 0.136(9) 0.076(6) -0.026(6) 0.014(5) -0.030(7)
C26 0.285(19) 0.114(9) 0.092(8) -0.039(7) -0.027(10) 0.025(10)
C27 0.111(8) 0.149(10) 0.132(9) -0.004(7) -0.054(7) -0.021(7)
C28 0.074(5) 0.108(7) 0.155(10) -0.029(7) -0.007(6) -0.005(5)
C29 0.091(6) 0.138(8) 0.131(9) -0.034(7) 0.028(6) -0.029(6)
C30 0.111(7) 0.146(10) 0.107(8) -0.057(7) 0.028(6) -0.033(7)
C31 0.153(10) 0.216(14) 0.118(9) -0.102(10) 0.031(7) -0.077(10)
C32 0.260(19) 0.136(11) 0.169(13) -0.083(10) -0.107(13) 0.037(11)
